data_7160650
loop_
_publ_author_name
'Wang, Ruizong'
'Song, Bin'
'Zhao, Feng'
'Gao, Pengxiang'
'Hu, Bingcheng'
'Zhang, Chong'

_publ_section_title
;
 The direct synthesis of 5-selenotetrazoles <i>via</i> an electrochemical
 three-component reaction between isonitriles, diselenides and
 TMSN<sub>3</sub>.
;
_journal_issue 33
_journal_name_full 'Organic &amp; biomolecular chemistry'
_journal_page_first 7588
_journal_page_last 7592
_journal_paper_doi 10.1039/d5ob00893j
_journal_volume 23
_journal_year 2025
_chemical_formula_moiety 'C11 H13 Cl1 N4 Se1'
_chemical_formula_sum 'C11 H13 Cl N4 Se'
_chemical_formula_weight 315.66
_space_group_crystal_system monoclinic
_space_group_IT_number 14
_space_group_name_Hall '-P 2ybc'
_space_group_name_H-M_alt 'P 1 21/c 1'
_atom_sites_solution_hydrogens geom
_atom_sites_solution_primary dual
_audit_creation_date 2025-01-03
_audit_creation_method
;
Olex2 1.5
(compiled 2022.04.07 svn.rca3783a0 for OlexSys, GUI svn.r6498)
;
_audit_update_record
;
2025-04-08 deposited with the CCDC.	2025-07-11 downloaded from the CCDC.
;
_cell_angle_alpha 90
_cell_angle_beta 103.142(2)
_cell_angle_gamma 90
_cell_formula_units_Z 4
_cell_length_a 7.4939(2)
_cell_length_b 12.5591(6)
_cell_length_c 14.7813(6)
_cell_measurement_reflns_used 2135
_cell_measurement_temperature 193.00
_cell_measurement_theta_max 67.798
_cell_measurement_theta_min 4.673
_cell_volume 1354.73(9)
_computing_cell_refinement 'SAINT V8.40B (?, 2016)'
_computing_data_reduction 'SAINT V8.40B (?, 2016)'
_computing_molecular_graphics 'Olex2 1.5 (Dolomanov et al., 2009)'
_computing_publication_material 'Olex2 1.5 (Dolomanov et al., 2009)'
_computing_structure_refinement 'SHELXL 2018/3 (Sheldrick, 2015)'
_computing_structure_solution 'SHELXT 2018/2 (Sheldrick, 2018)'
_diffrn_ambient_temperature 193.00
_diffrn_measured_fraction_theta_full 1.000
_diffrn_measured_fraction_theta_max 0.996
_diffrn_measurement_device_type 'Bruker D8 VENTURE'
_diffrn_measurement_method '\f and \w scans'
_diffrn_radiation_type CuK\a
_diffrn_radiation_wavelength 1.54178
_diffrn_reflns_av_R_equivalents 0.0635
_diffrn_reflns_av_unetI/netI 0.0479
_diffrn_reflns_Laue_measured_fraction_full 1.000
_diffrn_reflns_Laue_measured_fraction_max 0.996
_diffrn_reflns_limit_h_max 8
_diffrn_reflns_limit_h_min -9
_diffrn_reflns_limit_k_max 15
_diffrn_reflns_limit_k_min -14
_diffrn_reflns_limit_l_max 17
_diffrn_reflns_limit_l_min -17
_diffrn_reflns_number 11451
_diffrn_reflns_point_group_measured_fraction_full 1.000
_diffrn_reflns_point_group_measured_fraction_max 0.996
_diffrn_reflns_theta_full 67.679
_diffrn_reflns_theta_max 68.563
_diffrn_reflns_theta_min 4.673
_diffrn_source_current 1.1
_diffrn_source_power 0.05500000000000001
_diffrn_source_voltage 50.0
_diffrn_standards_number 0
_exptl_absorpt_coefficient_mu 5.441
_exptl_absorpt_correction_T_max 0.7531
_exptl_absorpt_correction_T_min 0.6042
_exptl_absorpt_correction_type multi-scan
_exptl_absorpt_process_details
;
SADABS-2016/2 (Bruker,2016/2) was used for absorption correction.
wR2(int) was 0.1099 before and 0.0635 after correction.
The Ratio of minimum to maximum transmission is 0.8023.
The \l/2 correction factor is Not present.
;
_exptl_crystal_density_diffrn 1.548
_exptl_crystal_description block
_exptl_crystal_F_000 632
_exptl_crystal_size_max 0.13
_exptl_crystal_size_mid 0.12
_exptl_crystal_size_min 0.11
_refine_diff_density_max 1.100
_refine_diff_density_min -0.638
_refine_diff_density_rms 0.074
_refine_ls_extinction_method none
_refine_ls_goodness_of_fit_ref 1.042
_refine_ls_hydrogen_treatment constr
_refine_ls_matrix_type full
_refine_ls_number_parameters 290
_refine_ls_number_reflns 2481
_refine_ls_number_restraints 606
_refine_ls_restrained_S_all 1.004
_refine_ls_R_factor_all 0.0966
_refine_ls_R_factor_gt 0.0777
_refine_ls_shift/su_max 0.001
_refine_ls_shift/su_mean 0.000
_refine_ls_structure_factor_coef Fsqd
_refine_ls_weighting_details 'w=1/[\s^2^(Fo^2^)+(0.0656P)^2^+4.3394P] where P=(Fo^2^+2Fc^2^)/3'
_refine_ls_weighting_scheme calc
_refine_ls_wR_factor_gt 0.1865
_refine_ls_wR_factor_ref 0.1997
_reflns_Friedel_coverage 0.000
_reflns_number_gt 1895
_reflns_number_total 2481
_reflns_threshold_expression 'I > 2\s(I)'
_cod_data_source_file d5ob00893j2.cif
_cod_data_source_block cu_nlg_clph_0m
_cod_depositor_comments 'Adding full bibliography for 7160650.cif.'
_cod_database_code 7160650
_shelx_shelxl_version_number 2018/3
_shelx_space_group_comment
;
The symmetry employed for this shelxl refinement is uniquely defined
by the following loop, which should always be used as a source of
symmetry information in preference to the above space-group names.
They are only intended as comments.
;
_shelx_estimated_absorpt_t_max 0.586
_shelx_estimated_absorpt_t_min 0.538
_olex2_refinement_description
;
1. Fixed Uiso
 At 1.2 times of:
  All C(H) groups
 At 1.5 times of:
  All C(H,H,H) groups
2. Uiso/Uaniso restraints and constraints
Se1 \\sim Cl1 \\sim N1 \\sim N2A \\sim N3 \\sim N4 \\sim C1 \\sim C2 \\sim C3
\\sim C4 \\sim C5 \\sim C6 \\sim C7 \\sim C8 \\sim C9 \\sim C10 \\sim C11 \\sim
Se1A \\sim Cl1A \\sim N1A \\sim N2 \\sim N3A \\sim N4A \\sim C1A \\sim C2A
\\sim C3A \\sim C4A \\sim C5A \\sim C6A \\sim C7A \\sim C8A \\sim C9A \\sim
C10A \\sim C11A: within 2A with sigma of 0.01 and sigma for terminal atoms of
0.02 within 2A
3. Rigid body (RIGU) restrains
 Se1A, Cl1A, N1A, N2, N3A, N4A, C1A, C2A, C3A, C4A, C5A, C6A, C7A, C8A, C9A,
 C10A, C11A
 with sigma for 1-2 distances of 0.01 and sigma for 1-3 distances of 0.02
 Se1, Cl1, N1, N2A, N3, N4, C1, C2, C3, C4, C5, C6, C7, C8, C9, C10, C11
 with sigma for 1-2 distances of 0.01 and sigma for 1-3 distances of 0.02
4. Others
 Sof(Se1A)=Sof(Cl1A)=Sof(N1A)=Sof(N2)=Sof(N3A)=Sof(N4A)=Sof(C1A)=Sof(C2A)=
 Sof(H2AA)=Sof(H2AB)=Sof(H2AC)=Sof(C3A)=Sof(H3AA)=Sof(H3AB)=Sof(H3AC)=Sof(C4A)=
 Sof(H4AA)=Sof(H4AB)=Sof(H4AC)=Sof(C5A)=Sof(C9A)=Sof(C10A)=Sof(H10A)=Sof(C11A)=
 Sof(H11A)=Sof(C6A)=Sof(C7A)=Sof(H7A)=Sof(C8A)=Sof(H8A)=1-FVAR(1)
 Sof(Se1)=Sof(Cl1)=Sof(N1)=Sof(N2A)=Sof(N3)=Sof(N4)=Sof(C1)=Sof(C2)=Sof(H2A)=
 Sof(H2B)=Sof(H2C)=Sof(C3)=Sof(H3A)=Sof(H3B)=Sof(H3C)=Sof(C4)=Sof(H4A)=Sof(H4B)=
 Sof(H4C)=Sof(C5)=Sof(C6)=Sof(C7)=Sof(H7)=Sof(C8)=Sof(H8)=Sof(C9)=Sof(C10)=
 Sof(H10)=Sof(C11)=Sof(H11)=FVAR(1)
5.a Aromatic/amide H refined with riding coordinates:
 C7(H7), C8(H8), C10(H10), C11(H11), C10A(H10A), C11A(H11A), C7A(H7A), C8A(H8A)
5.b Fitted hexagon refined as free rotating group:
 C6(C7,C8,C9,C10,C11), C9A(C10A,C11A,C6A,C7A,C8A)
5.c Idealised Me refined as rotating group:
 C2(H2A,H2B,H2C), C3(H3A,H3B,H3C), C4(H4A,H4B,H4C), C2A(H2AA,H2AB,H2AC),
 C3A(H3AA,H3AB,H3AC), C4A(H4AA,H4AB,H4AC)
;
_olex2_submission_special_instructions 'No special instructions were received'

loop_
_space_group_symop_operation_xyz
'x, y, z'
'-x, y+1/2, -z+1/2'
'-x, -y, -z'
'x, -y-1/2, z-1/2'

loop_
_atom_site_label
_atom_site_type_symbol
_atom_site_fract_x
_atom_site_fract_y
_atom_site_fract_z
_atom_site_U_iso_or_equiv
_atom_site_adp_type
_atom_site_occupancy
_atom_site_site_symmetry_order
_atom_site_calc_flag
_atom_site_refinement_flags_posn
_atom_site_refinement_flags_adp
_atom_site_refinement_flags_occupancy
_atom_site_disorder_assembly
_atom_site_disorder_group
Se1 Se 0.10194(15) 0.61041(12) 0.34037(10) 0.0828(6) Uani 0.558(2) 1 d . U P A 1
Cl1 Cl 0.8150(5) 0.4242(3) 0.2316(2) 0.0876(11) Uani 0.558(2) 1 d . U P A 1
N1 N 0.088(4) 0.793(2) 0.4657(19) 0.040(3) Uani 0.558(2) 1 d . U P A 1
N2A N 0.2112(10) 0.8505(8) 0.5233(6) 0.0541(18) Uani 0.558(2) 1 d . U P A 1
N3 N 0.374(3) 0.8272(10) 0.5160(15) 0.051(3) Uani 0.558(2) 1 d . U P A 1
N4 N 0.3700(9) 0.7439(7) 0.4552(6) 0.0460(16) Uani 0.558(2) 1 d . U P A 1
C1 C -0.106(4) 0.7910(18) 0.459(2) 0.035(3) Uani 0.558(2) 1 d . U P A 1
C2 C -0.1738(15) 0.6787(8) 0.4745(10) 0.065(3) Uani 0.558(2) 1 d . U P A 1
H2A H -0.165011 0.633050 0.421926 0.097 Uiso 0.558(2) 1 calc R U P A 1
H2B H -0.301679 0.682145 0.479854 0.097 Uiso 0.558(2) 1 calc R U P A 1
H2C H -0.097925 0.649051 0.531836 0.097 Uiso 0.558(2) 1 calc R U P A 1
C3 C -0.2048(17) 0.8342(13) 0.3687(10) 0.079(4) Uani 0.558(2) 1 d . U P A 1
H3A H -0.175075 0.909807 0.365123 0.119 Uiso 0.558(2) 1 calc R U P A 1
H3B H -0.337073 0.826074 0.362685 0.119 Uiso 0.558(2) 1 calc R U P A 1
H3C H -0.167887 0.795390 0.318428 0.119 Uiso 0.558(2) 1 calc R U P A 1
C4 C -0.1407(15) 0.8611(12) 0.5379(11) 0.075(3) Uani 0.558(2) 1 d . U P A 1
H4A H -0.084087 0.930995 0.535157 0.113 Uiso 0.558(2) 1 calc R U P A 1
H4B H -0.087126 0.827280 0.597687 0.113 Uiso 0.558(2) 1 calc R U P A 1
H4C H -0.272937 0.869863 0.531578 0.113 Uiso 0.558(2) 1 calc R U P A 1
C5 C 0.1941(10) 0.7182(7) 0.4264(6) 0.0448(17) Uani 0.558(2) 1 d . U P A 1
C6 C 0.3263(8) 0.5618(6) 0.3155(5) 0.0591(19) Uani 0.558(2) 1 d G U P A 1
C7 C 0.4258(9) 0.4810(6) 0.3684(4) 0.062(2) Uani 0.558(2) 1 d G U P A 1
H7 H 0.389113 0.454799 0.421678 0.074 Uiso 0.558(2) 1 calc R U P A 1
C8 C 0.5789(9) 0.4385(5) 0.3433(4) 0.057(2) Uani 0.558(2) 1 d G U P A 1
H8 H 0.646900 0.383269 0.379494 0.068 Uiso 0.558(2) 1 calc R U P A 1
C9 C 0.6326(8) 0.4768(6) 0.2654(5) 0.0545(18) Uani 0.558(2) 1 d G U P A 1
C10 C 0.5331(9) 0.5576(6) 0.2124(4) 0.056(2) Uani 0.558(2) 1 d G U P A 1
H10 H 0.569749 0.583785 0.159161 0.067 Uiso 0.558(2) 1 calc R U P A 1
C11 C 0.3800(9) 0.6001(5) 0.2375(5) 0.061(2) Uani 0.558(2) 1 d G U P A 1
H11 H 0.311961 0.655316 0.201344 0.073 Uiso 0.558(2) 1 calc R U P A 1
Se1A Se 0.9281(2) 0.39441(15) 0.22522(10) 0.0682(6) Uani 0.442(2) 1 d . U P A 2
Cl1A Cl 0.2355(5) 0.5671(3) 0.3645(3) 0.0727(10) Uani 0.442(2) 1 d . U P A 2
N1A N 0.904(6) 0.292(4) 0.042(3) 0.052(4) Uani 0.442(2) 1 d . U P A 2
N2 N 0.7815(13) 0.2747(11) -0.0325(7) 0.055(2) Uani 0.442(2) 1 d . U P A 2
N3A N 0.625(3) 0.2939(14) -0.0130(19) 0.053(3) Uani 0.442(2) 1 d . U P A 2
N4A N 0.6434(11) 0.3393(8) 0.0698(7) 0.049(2) Uani 0.442(2) 1 d . U P A 2
C1A C 1.116(6) 0.287(4) 0.041(4) 0.065(4) Uani 0.442(2) 1 d . U P A 2
C2A C 1.212(3) 0.257(2) 0.1357(17) 0.116(6) Uani 0.442(2) 1 d . U P A 2
H2AA H 1.147848 0.198026 0.157536 0.174 Uiso 0.442(2) 1 calc R U P A 2
H2AB H 1.215087 0.318525 0.177012 0.174 Uiso 0.442(2) 1 calc R U P A 2
H2AC H 1.337909 0.235474 0.135804 0.174 Uiso 0.442(2) 1 calc R U P A 2
C3A C 1.178(2) 0.4028(16) 0.0313(19) 0.101(5) Uani 0.442(2) 1 d . U P A 2
H3AA H 1.311136 0.407907 0.053866 0.152 Uiso 0.442(2) 1 calc R U P A 2
H3AB H 1.117733 0.449890 0.068071 0.152 Uiso 0.442(2) 1 calc R U P A 2
H3AC H 1.144112 0.424300 -0.034148 0.152 Uiso 0.442(2) 1 calc R U P A 2
C4A C 1.136(2) 0.231(2) -0.0401(18) 0.122(6) Uani 0.442(2) 1 d . U P A 2
H4AA H 1.261926 0.238414 -0.047186 0.183 Uiso 0.442(2) 1 calc R U P A 2
H4AB H 1.051454 0.261580 -0.094617 0.183 Uiso 0.442(2) 1 calc R U P A 2
H4AC H 1.106887 0.155890 -0.034295 0.183 Uiso 0.442(2) 1 calc R U P A 2
C5A C 0.8210(13) 0.3441(10) 0.1048(8) 0.047(2) Uani 0.442(2) 1 d . U P A 2
C9A C 0.4162(10) 0.5217(7) 0.3221(6) 0.053(2) Uani 0.442(2) 1 d G U P A 2
C10A C 0.5135(11) 0.4341(7) 0.3650(5) 0.052(2) Uani 0.442(2) 1 d G U P A 2
H10A H 0.479109 0.401181 0.416369 0.063 Uiso 0.442(2) 1 calc R U P A 2
C11A C 0.6610(11) 0.3948(6) 0.3328(6) 0.055(2) Uani 0.442(2) 1 d G U P A 2
H11A H 0.727408 0.334935 0.362132 0.066 Uiso 0.442(2) 1 calc R U P A 2
C6A C 0.7112(10) 0.4430(7) 0.2577(6) 0.053(2) Uani 0.442(2) 1 d G U P A 2
C7A C 0.6140(11) 0.5305(7) 0.2147(5) 0.055(2) Uani 0.442(2) 1 d G U P A 2
H7A H 0.648364 0.563452 0.163384 0.066 Uiso 0.442(2) 1 calc R U P A 2
C8A C 0.4665(11) 0.5699(6) 0.2470(6) 0.054(2) Uani 0.442(2) 1 d G U P A 2
H8A H 0.400063 0.629700 0.217619 0.065 Uiso 0.442(2) 1 calc R U P A 2

loop_
_atom_site_aniso_label
_atom_site_aniso_U_11
_atom_site_aniso_U_22
_atom_site_aniso_U_33
_atom_site_aniso_U_23
_atom_site_aniso_U_13
_atom_site_aniso_U_12
Se1 0.0363(7) 0.1064(11) 0.1057(11) -0.0568(8) 0.0159(6) -0.0081(6)
Cl1 0.0511(17) 0.119(3) 0.097(2) -0.0402(19) 0.0245(15) 0.0112(17)
N1 0.023(5) 0.048(4) 0.052(5) -0.014(4) 0.015(4) -0.004(4)
N2A 0.034(3) 0.057(4) 0.070(4) -0.018(4) 0.010(3) -0.005(3)
N3 0.032(4) 0.056(6) 0.065(5) -0.011(5) 0.011(4) -0.003(5)
N4 0.028(3) 0.061(4) 0.049(4) -0.005(4) 0.008(3) -0.002(3)
C1 0.022(5) 0.036(5) 0.050(5) -0.002(4) 0.011(5) -0.007(4)
C2 0.046(5) 0.046(5) 0.099(8) 0.008(6) 0.012(5) -0.015(4)
C3 0.039(6) 0.102(9) 0.090(8) 0.047(8) 0.001(6) 0.003(6)
C4 0.037(5) 0.091(8) 0.108(9) -0.035(7) 0.037(6) -0.008(5)
C5 0.025(3) 0.058(4) 0.054(4) -0.006(3) 0.013(3) -0.003(3)
C6 0.038(4) 0.074(4) 0.069(4) -0.023(4) 0.018(3) -0.001(3)
C7 0.048(4) 0.076(5) 0.064(4) -0.008(4) 0.020(4) -0.001(4)
C8 0.042(4) 0.070(4) 0.060(4) -0.004(4) 0.016(3) 0.006(4)
C9 0.041(4) 0.070(4) 0.054(3) -0.015(3) 0.014(3) -0.001(3)
C10 0.045(4) 0.074(4) 0.051(4) -0.004(4) 0.018(4) 0.000(4)
C11 0.049(4) 0.074(5) 0.060(4) -0.007(4) 0.014(4) 0.001(4)
Se1A 0.0330(9) 0.1046(13) 0.0641(9) -0.0327(8) 0.0048(6) 0.0008(7)
Cl1A 0.056(2) 0.074(2) 0.095(2) -0.0151(18) 0.0330(18) 0.0082(16)
N1A 0.019(5) 0.079(7) 0.061(6) -0.009(6) 0.015(5) -0.003(5)
N2 0.031(4) 0.081(6) 0.053(5) -0.011(5) 0.011(4) 0.001(4)
N3A 0.029(5) 0.073(8) 0.057(6) -0.012(7) 0.010(5) 0.002(7)
N4A 0.027(4) 0.065(5) 0.054(5) -0.007(4) 0.009(3) 0.004(4)
C1A 0.020(7) 0.099(9) 0.082(8) -0.010(8) 0.026(7) -0.003(7)
C2A 0.049(9) 0.177(17) 0.123(13) 0.049(14) 0.021(9) 0.023(12)
C3A 0.053(8) 0.108(12) 0.162(15) -0.004(12) 0.063(10) -0.016(8)
C4A 0.047(8) 0.180(16) 0.149(14) -0.077(13) 0.043(9) -0.016(10)
C5A 0.024(4) 0.063(5) 0.054(4) -0.012(4) 0.012(3) -0.004(4)
C9A 0.039(4) 0.065(4) 0.060(4) -0.013(4) 0.020(4) -0.003(4)
C10A 0.039(5) 0.068(5) 0.056(4) -0.003(4) 0.024(4) -0.001(4)
C11A 0.041(4) 0.070(5) 0.056(4) -0.005(4) 0.016(4) 0.002(4)
C6A 0.033(4) 0.073(4) 0.054(4) -0.014(4) 0.013(4) 0.002(4)
C7A 0.041(5) 0.073(5) 0.053(4) -0.011(4) 0.013(4) 0.001(4)
C8A 0.040(4) 0.067(4) 0.057(4) -0.009(4) 0.014(4) 0.003(4)

loop_
_atom_type_symbol
_atom_type_description
_atom_type_scat_dispersion_real
_atom_type_scat_dispersion_imag
_atom_type_scat_source
C C 0.0181 0.0091 'International Tables Vol C Tables 4.2.6.8 and 6.1.1.4'
H H 0.0000 0.0000 'International Tables Vol C Tables 4.2.6.8 and 6.1.1.4'
Cl Cl 0.3639 0.7018 'International Tables Vol C Tables 4.2.6.8 and 6.1.1.4'
N N 0.0311 0.0180 'International Tables Vol C Tables 4.2.6.8 and 6.1.1.4'
Se Se -0.7943 1.1372 'International Tables Vol C Tables 4.2.6.8 and 6.1.1.4'

loop_
_geom_angle_atom_site_label_1
_geom_angle_atom_site_label_2
_geom_angle_atom_site_label_3
_geom_angle
_geom_angle_site_symmetry_1
_geom_angle_site_symmetry_3
_geom_angle_publ_flag
C5 Se1 C6 99.0(3) . . ?
N2A N1 C1 127(2) . . ?
N2A N1 C5 104(2) . . ?
C1 N1 C5 127(2) . . ?
N3 N2A N1 111.1(15) . . ?
N2A N3 N4 110.5(13) . . ?
C5 N4 N3 105.4(10) . . ?
N1 C1 C2 112(2) . . ?
N1 C1 C3 111(2) . . ?
N1 C1 C4 106.3(17) . . ?
C3 C1 C2 111.2(16) . . ?
C3 C1 C4 110.0(19) . . ?
C4 C1 C2 107(2) . . ?
C1 C2 H2A 109.5 . . ?
C1 C2 H2B 109.5 . . ?
C1 C2 H2C 109.5 . . ?
H2A C2 H2B 109.5 . . ?
H2A C2 H2C 109.5 . . ?
H2B C2 H2C 109.5 . . ?
C1 C3 H3A 109.5 . . ?
C1 C3 H3B 109.5 . . ?
C1 C3 H3C 109.5 . . ?
H3A C3 H3B 109.5 . . ?
H3A C3 H3C 109.5 . . ?
H3B C3 H3C 109.5 . . ?
C1 C4 H4A 109.5 . . ?
C1 C4 H4B 109.5 . . ?
C1 C4 H4C 109.5 . . ?
H4A C4 H4B 109.5 . . ?
H4A C4 H4C 109.5 . . ?
H4B C4 H4C 109.5 . . ?
N1 C5 Se1 126.2(12) . . ?
N4 C5 Se1 125.3(7) . . ?
N4 C5 N1 108.3(13) . . ?
C7 C6 Se1 120.7(4) . . ?
C7 C6 C11 120.0 . . ?
C11 C6 Se1 119.0(4) . . ?
C6 C7 H7 120.0 . . ?
C6 C7 C8 120.0 . . ?
C8 C7 H7 120.0 . . ?
C7 C8 H8 120.0 . . ?
C7 C8 C9 120.0 . . ?
C9 C8 H8 120.0 . . ?
C8 C9 Cl1 121.0(4) . . ?
C10 C9 Cl1 119.0(4) . . ?
C10 C9 C8 120.0 . . ?
C9 C10 H10 120.0 . . ?
C9 C10 C11 120.0 . . ?
C11 C10 H10 120.0 . . ?
C6 C11 H11 120.0 . . ?
C10 C11 C6 120.0 . . ?
C10 C11 H11 120.0 . . ?
C5A Se1A C6A 98.1(4) . . ?
N2 N1A C1A 120(4) . . ?
N2 N1A C5A 108(3) . . ?
C5A N1A C1A 129(4) . . ?
N1A N2 N3A 106(2) . . ?
N2 N3A N4A 112.3(17) . . ?
C5A N4A N3A 105.4(13) . . ?
C2A C1A N1A 106(3) . . ?
C2A C1A C3A 103(3) . . ?
C3A C1A N1A 106(3) . . ?
C4A C1A N1A 109(4) . . ?
C4A C1A C2A 124(3) . . ?
C4A C1A C3A 107(3) . . ?
C1A C2A H2AA 109.5 . . ?
C1A C2A H2AB 109.5 . . ?
C1A C2A H2AC 109.5 . . ?
H2AA C2A H2AB 109.5 . . ?
H2AA C2A H2AC 109.5 . . ?
H2AB C2A H2AC 109.5 . . ?
C1A C3A H3AA 109.5 . . ?
C1A C3A H3AB 109.5 . . ?
C1A C3A H3AC 109.5 . . ?
H3AA C3A H3AB 109.5 . . ?
H3AA C3A H3AC 109.5 . . ?
H3AB C3A H3AC 109.5 . . ?
C1A C4A H4AA 109.5 . . ?
C1A C4A H4AB 109.5 . . ?
C1A C4A H4AC 109.5 . . ?
H4AA C4A H4AB 109.5 . . ?
H4AA C4A H4AC 109.5 . . ?
H4AB C4A H4AC 109.5 . . ?
N1A C5A Se1A 128.8(18) . . ?
N4A C5A Se1A 124.2(8) . . ?
N4A C5A N1A 106.3(19) . . ?
C10A C9A Cl1A 118.2(5) . . ?
C10A C9A C8A 120.0 . . ?
C8A C9A Cl1A 121.8(5) . . ?
C9A C10A H10A 120.0 . . ?
C9A C10A C11A 120.0 . . ?
C11A C10A H10A 120.0 . . ?
C10A C11A H11A 120.0 . . ?
C6A C11A C10A 120.0 . . ?
C6A C11A H11A 120.0 . . ?
C11A C6A Se1A 117.7(5) . . ?
C11A C6A C7A 120.0 . . ?
C7A C6A Se1A 122.0(5) . . ?
C6A C7A H7A 120.0 . . ?
C8A C7A C6A 120.0 . . ?
C8A C7A H7A 120.0 . . ?
C9A C8A H8A 120.0 . . ?
C7A C8A C9A 120.0 . . ?
C7A C8A H8A 120.0 . . ?

loop_
_geom_bond_atom_site_label_1
_geom_bond_atom_site_label_2
_geom_bond_distance
_geom_bond_site_symmetry_2
_geom_bond_publ_flag
Se1 C5 1.878(9) . ?
Se1 C6 1.902(5) . ?
Cl1 C9 1.693(6) . ?
N1 N2A 1.32(3) . ?
N1 C1 1.43(4) . ?
N1 C5 1.44(3) . ?
N2A N3 1.28(2) . ?
N3 N4 1.375(18) . ?
N4 C5 1.330(10) . ?
C1 C2 1.53(3) . ?
C1 C3 1.47(3) . ?
C1 C4 1.53(3) . ?
C2 H2A 0.9800 . ?
C2 H2B 0.9800 . ?
C2 H2C 0.9800 . ?
C3 H3A 0.9800 . ?
C3 H3B 0.9800 . ?
C3 H3C 0.9800 . ?
C4 H4A 0.9800 . ?
C4 H4B 0.9800 . ?
C4 H4C 0.9800 . ?
C6 C7 1.3900 . ?
C6 C11 1.3900 . ?
C7 H7 0.9500 . ?
C7 C8 1.3900 . ?
C8 H8 0.9500 . ?
C8 C9 1.3900 . ?
C9 C10 1.3900 . ?
C10 H10 0.9500 . ?
C10 C11 1.3900 . ?
C11 H11 0.9500 . ?
Se1A C5A 1.887(11) . ?
Se1A C6A 1.896(6) . ?
Cl1A C9A 1.714(7) . ?
N1A N2 1.29(4) . ?
N1A C1A 1.60(6) . ?
N1A C5A 1.39(4) . ?
N2 N3A 1.29(3) . ?
N3A N4A 1.33(3) . ?
N4A C5A 1.316(12) . ?
C1A C2A 1.47(5) . ?
C1A C3A 1.55(5) . ?
C1A C4A 1.42(6) . ?
C2A H2AA 0.9800 . ?
C2A H2AB 0.9800 . ?
C2A H2AC 0.9800 . ?
C3A H3AA 0.9800 . ?
C3A H3AB 0.9800 . ?
C3A H3AC 0.9800 . ?
C4A H4AA 0.9800 . ?
C4A H4AB 0.9800 . ?
C4A H4AC 0.9800 . ?
C9A C10A 1.3900 . ?
C9A C8A 1.3900 . ?
C10A H10A 0.9500 . ?
C10A C11A 1.3900 . ?
C11A H11A 0.9500 . ?
C11A C6A 1.3900 . ?
C6A C7A 1.3900 . ?
C7A H7A 0.9500 . ?
C7A C8A 1.3900 . ?
C8A H8A 0.9500 . ?

loop_
_geom_torsion_atom_site_label_1
_geom_torsion_atom_site_label_2
_geom_torsion_atom_site_label_3
_geom_torsion_atom_site_label_4
_geom_torsion
_geom_torsion_site_symmetry_1
_geom_torsion_site_symmetry_2
_geom_torsion_site_symmetry_3
_geom_torsion_site_symmetry_4
_geom_torsion_publ_flag
Se1 C6 C7 C8 173.2(5) . . . . ?
Se1 C6 C11 C10 -173.3(5) . . . . ?
Cl1 C9 C10 C11 178.3(5) . . . . ?
N1 N2A N3 N4 -4(2) . . . . ?
N2A N1 C1 C2 -122(3) . . . . ?
N2A N1 C1 C3 114(3) . . . . ?
N2A N1 C1 C4 -5(4) . . . . ?
N2A N1 C5 Se1 178.6(11) . . . . ?
N2A N1 C5 N4 -7(2) . . . . ?
N2A N3 N4 C5 -0.2(17) . . . . ?
N3 N4 C5 Se1 179.0(10) . . . . ?
N3 N4 C5 N1 4.1(18) . . . . ?
C1 N1 N2A N3 175(3) . . . . ?
C1 N1 C5 Se1 10(4) . . . . ?
C1 N1 C5 N4 -175(3) . . . . ?
C5 N1 N2A N3 7(3) . . . . ?
C5 N1 C1 C2 44(4) . . . . ?
C5 N1 C1 C3 -80(3) . . . . ?
C5 N1 C1 C4 161(2) . . . . ?
C6 Se1 C5 N1 173.8(17) . . . . ?
C6 Se1 C5 N4 -0.1(9) . . . . ?
C6 C7 C8 C9 0.0 . . . . ?
C7 C6 C11 C10 0.0 . . . . ?
C7 C8 C9 Cl1 -178.3(5) . . . . ?
C7 C8 C9 C10 0.0 . . . . ?
C8 C9 C10 C11 0.0 . . . . ?
C9 C10 C11 C6 0.0 . . . . ?
C11 C6 C7 C8 0.0 . . . . ?
Se1A C6A C7A C8A -173.5(6) . . . . ?
Cl1A C9A C10A C11A -180.0(7) . . . . ?
Cl1A C9A C8A C7A 180.0(7) . . . . ?
N1A N2 N3A N4A 10(3) . . . . ?
N2 N1A C1A C2A -153(4) . . . . ?
N2 N1A C1A C3A 98(5) . . . . ?
N2 N1A C1A C4A -18(5) . . . . ?
N2 N1A C5A Se1A -178.1(15) . . . . ?
N2 N1A C5A N4A 11(3) . . . . ?
N2 N3A N4A C5A -3(2) . . . . ?
N3A N4A C5A Se1A -176.3(13) . . . . ?
N3A N4A C5A N1A -5(2) . . . . ?
C1A N1A N2 N3A -174(3) . . . . ?
C1A N1A C5A Se1A -18(5) . . . . ?
C1A N1A C5A N4A 171(3) . . . . ?
C5A Se1A C6A C11A 117.7(6) . . . . ?
C5A Se1A C6A C7A -68.6(6) . . . . ?
C5A N1A N2 N3A -12(3) . . . . ?
C5A N1A C1A C2A 49(5) . . . . ?
C5A N1A C1A C3A -60(5) . . . . ?
C5A N1A C1A C4A -175(3) . . . . ?
C9A C10A C11A C6A 0.0 . . . . ?
C10A C9A C8A C7A 0.0 . . . . ?
C10A C11A C6A Se1A 173.8(6) . . . . ?
C10A C11A C6A C7A 0.0 . . . . ?
C11A C6A C7A C8A 0.0 . . . . ?
C6A Se1A C5A N1A -176(2) . . . . ?
C6A Se1A C5A N4A -6.6(12) . . . . ?
C6A C7A C8A C9A 0.0 . . . . ?
C8A C9A C10A C11A 0.0 . . . . ?
